data_4517071
loop_
_publ_author_name
'Khorasani, Sanaz'
'Fernandes, Manuel A.'

_publ_section_title
;
 Cooperativity and Feedback Mechanisms in the
 Single-Crystal-to-Single-Crystal Solid-State Diels--Alder Reaction of
 9-Methylanthracene with Bis(N-cyclobutylimino)-1,4-dithiin
;
_journal_issue 12
_journal_name_full 'Crystal Growth &amp; Design'
_journal_page_first 5499
_journal_paper_doi 10.1021/cg401474f
_journal_volume 13
_journal_year 2013
_chemical_absolute_configuration unk
_chemical_formula_moiety '0.57(C31 H26 N2 O4 S2),  0.43(C16 H14 N2 O4 S2),  0.43(C15 H12)'
_chemical_formula_sum 'C31 H26 N2 O4 S2'
_chemical_formula_weight 554.66
_space_group_IT_number 1
_space_group_name_Hall 'P 1'
_space_group_name_H-M_alt 'P 1'
_symmetry_cell_setting triclinic
_symmetry_space_group_name_Hall 'P 1'
_symmetry_space_group_name_H-M 'P 1'
_atom_sites_solution_hydrogens geom
_atom_sites_solution_primary direct
_atom_sites_solution_secondary difmap
_audit_creation_method SHELXL-97
_cell_angle_alpha 77.061(2)
_cell_angle_beta 86.974(2)
_cell_angle_gamma 85.713(2)
_cell_formula_units_Z 1
_cell_length_a 7.4528(3)
_cell_length_b 8.6771(3)
_cell_length_c 10.3160(4)
_cell_measurement_reflns_used 2985
_cell_measurement_temperature 173(2)
_cell_measurement_theta_max 28.07
_cell_measurement_theta_min 2.41
_cell_volume 647.92(4)
_computing_cell_refinement 'Bruker SAINT'
_computing_data_collection 'Bruker APEX2'
_computing_data_reduction 'Bruker SAINT'
_computing_molecular_graphics 'Bruker SHELXTL'
_computing_publication_material 'Bruker SHELXTL'
_computing_structure_refinement 'SHELXL-97 (Sheldrick, 2008)'
_computing_structure_solution 'SHELXS-97 (Sheldrick, 2008)'
_diffrn_ambient_temperature 173(2)
_diffrn_measured_fraction_theta_full 1.000
_diffrn_measured_fraction_theta_max 1.000
_diffrn_measurement_device_type 'Bruker APEX-II CCD'
_diffrn_measurement_method '\f and \w scans'
_diffrn_radiation_monochromator graphite
_diffrn_radiation_source 'fine-focus sealed tube'
_diffrn_radiation_type MoK\a
_diffrn_radiation_wavelength 0.71073
_diffrn_reflns_av_R_equivalents 0.0323
_diffrn_reflns_av_sigmaI/netI 0.0588
_diffrn_reflns_limit_h_max 9
_diffrn_reflns_limit_h_min -9
_diffrn_reflns_limit_k_max 11
_diffrn_reflns_limit_k_min -11
_diffrn_reflns_limit_l_max 13
_diffrn_reflns_limit_l_min -13
_diffrn_reflns_number 10428
_diffrn_reflns_theta_full 28.00
_diffrn_reflns_theta_max 28.00
_diffrn_reflns_theta_min 2.03
_exptl_absorpt_coefficient_mu 0.248
_exptl_absorpt_correction_type none
_exptl_crystal_colour orange
_exptl_crystal_density_diffrn 1.422
_exptl_crystal_density_method 'not measured'
_exptl_crystal_description plate
_exptl_crystal_F_000 290
_exptl_crystal_size_max 0.40
_exptl_crystal_size_mid 0.17
_exptl_crystal_size_min 0.04
_refine_diff_density_max 0.226
_refine_diff_density_min -0.170
_refine_diff_density_rms 0.035
_refine_ls_abs_structure_details 'Flack H D (1983), Acta Cryst. A39, 876-881'
_refine_ls_abs_structure_Flack 0.43(12)
_refine_ls_extinction_method none
_refine_ls_goodness_of_fit_ref 1.009
_refine_ls_hydrogen_treatment constr
_refine_ls_matrix_type full
_refine_ls_number_parameters 893
_refine_ls_number_reflns 6224
_refine_ls_number_restraints 1276
_refine_ls_restrained_S_all 0.973
_refine_ls_R_factor_all 0.0997
_refine_ls_R_factor_gt 0.0458
_refine_ls_shift/su_max 0.004
_refine_ls_shift/su_mean 0.000
_refine_ls_structure_factor_coef Fsqd
_refine_ls_weighting_details 'calc w=1/[\s^2^(Fo^2^)+(0.0531P)^2^+0.0000P] where P=(Fo^2^+2Fc^2^)/3'
_refine_ls_weighting_scheme calc
_refine_ls_wR_factor_gt 0.0952
_refine_ls_wR_factor_ref 0.1166
_reflns_number_gt 3609
_reflns_number_total 6224
_reflns_threshold_expression >2sigma(I)
_cod_data_source_file 12s_sk127_d4mawaterb1d_0s-57p-x2.cif
_cod_data_source_block 12s_sk127_d4mawaterb1d_0s
_cod_depositor_comments
;
The following automatic conversions were performed:

data item '_symmetry_cell_setting' value 'Triclinic' was changed to
'triclinic' in accordance with the
/home/saulius/struct/COD-crude-data/automatic-downloads/DataCite-retrospective/ACS/depositions/lib/dictionaries/cif_core.dic
dictionary named 'cif_core.dic' version 2.4.2 last updated on
2011-04-26.

Automatic conversion script
Id: cif_fix_values 6909 2019-04-08 15:41:33Z antanas 
;
_cod_original_sg_symbol_H-M P1
_cod_database_code 4517071

loop_
_symmetry_equiv_pos_as_xyz
'x, y, z'

loop_
_atom_site_label
_atom_site_type_symbol
_atom_site_fract_x
_atom_site_fract_y
_atom_site_fract_z
_atom_site_U_iso_or_equiv
_atom_site_adp_type
_atom_site_occupancy
_atom_site_symmetry_multiplicity
_atom_site_calc_flag
_atom_site_refinement_flags
_atom_site_disorder_assembly
_atom_site_disorder_group
C1A C 0.7267(9) 0.2390(7) 0.3336(6) 0.044(3) Uani 0.433(4) 1 d PU A 2
C2A C 0.6587(9) 0.3622(7) 0.4155(6) 0.047(3) Uani 0.433(4) 1 d PRU A 2
C3A C 0.6452(9) 0.5047(7) 0.3262(6) 0.047(3) Uani 0.433(4) 1 d PRU A 2
C4A C 0.7027(9) 0.4832(7) 0.1913(6) 0.044(3) Uani 0.433(4) 1 d PRU A 2
C5A C 0.4768(9) 0.5123(7) 0.7482(6) 0.0327(18) Uani 0.433(4) 1 d PRU A 2
C6A C 0.5324(9) 0.4972(7) 0.6070(6) 0.0289(15) Uani 0.433(4) 1 d PRU A 2
C7A C 0.5256(9) 0.6318(7) 0.5203(6) 0.0331(17) Uani 0.433(4) 1 d PRU A 2
C8A C 0.4588(9) 0.7498(7) 0.5900(6) 0.0353(19) Uani 0.433(4) 1 d PRU A 2
C9A C 0.7811(9) 0.2487(7) 0.0840(6) 0.051(3) Uani 0.433(4) 1 d PRDU A 2
H9A H 0.7786 0.3323 -0.0003 0.061 Uiso 0.433(4) 1 calc PR A 2
C10A C 0.9543(9) 0.1407(7) 0.0825(6) 0.051(3) Uani 0.433(4) 1 d PRDU A 2
H10A H 0.9945 0.0849 0.1717 0.061 Uiso 0.433(4) 1 calc PR A 2
H10B H 1.0547 0.1919 0.0264 0.061 Uiso 0.433(4) 1 calc PR A 2
C11A C 0.8422(9) 0.0420(7) 0.0134(6) 0.049(3) Uani 0.433(4) 1 d PRDU A 2
H11A H 0.8621 -0.0738 0.0476 0.059 Uiso 0.433(4) 1 calc PR A 2
H11B H 0.8552 0.0698 -0.0849 0.059 Uiso 0.433(4) 1 calc PR A 2
C12A C 0.6624(9) 0.1151(7) 0.0698(6) 0.049(3) Uani 0.433(4) 1 d PRDU A 2
H12A H 0.5668 0.1486 0.0044 0.059 Uiso 0.433(4) 1 calc PR A 2
H12B H 0.6154 0.0517 0.1551 0.059 Uiso 0.433(4) 1 calc PR A 2
C13A C 0.4107(9) 0.7479(7) 0.8382(6) 0.041(2) Uani 0.433(4) 1 d PRDU A 2
H13A H 0.4324 0.6602 0.9181 0.050 Uiso 0.433(4) 1 calc PR A 2
C14A C 0.5110(9) 0.8903(7) 0.8572(6) 0.045(3) Uani 0.433(4) 1 d PRDU A 2
H14A H 0.5339 0.9693 0.7736 0.053 Uiso 0.433(4) 1 calc PR A 2
H14B H 0.6222 0.8597 0.9077 0.053 Uiso 0.433(4) 1 calc PR A 2
C15A C 0.3453(9) 0.9374(7) 0.9422(6) 0.047(3) Uani 0.433(4) 1 d PRDU A 2
H15A H 0.3528 0.8918 1.0389 0.056 Uiso 0.433(4) 1 calc PR A 2
H15B H 0.3119 1.0526 0.9242 0.056 Uiso 0.433(4) 1 calc PR A 2
C16A C 0.2339(9) 0.8445(7) 0.8685(6) 0.041(3) Uani 0.433(4) 1 d PRDU A 2
H16A H 0.1776 0.9104 0.7880 0.049 Uiso 0.433(4) 1 calc PR A 2
H16B H 0.1446 0.7797 0.9264 0.049 Uiso 0.433(4) 1 calc PR A 2
N1A N 0.7471(9) 0.3228(7) 0.1944(6) 0.046(2) Uani 0.433(4) 1 d PRU A 2
N2A N 0.4330(9) 0.6789(7) 0.7224(6) 0.0354(19) Uani 0.433(4) 1 d PRU A 2
O1A O 0.7559(9) 0.1064(7) 0.3758(6) 0.058(4) Uani 0.433(4) 1 d PRU A 2
O2A O 0.7171(9) 0.5779(7) 0.0775(6) 0.061(4) Uani 0.433(4) 1 d PRU A 2
O3A O 0.4703(9) 0.4170(7) 0.8425(6) 0.035(3) Uani 0.433(4) 1 d PRU A 2
O4A O 0.4297(9) 0.8936(7) 0.5376(6) 0.048(3) Uani 0.433(4) 1 d PRU A 2
S1A S 0.6031(9) 0.3092(7) 0.5807(6) 0.0469(9) Uani 0.433(4) 1 d PRU A 2
S2A S 0.5787(9) 0.6917(7) 0.3389(6) 0.070(2) Uani 0.433(4) 1 d PRU A 2
C17A C 0.0962(8) 0.3636(6) 0.5545(5) 0.0348(17) Uani 0.433(4) 1 d PU A 2
C18A C 0.0211(8) 0.4917(6) 0.6033(5) 0.042(2) Uani 0.433(4) 1 d PRU A 2
C19A C -0.0443(8) 0.4755(6) 0.7331(5) 0.056(3) Uani 0.433(4) 1 d PRU A 2
H19A H -0.0380 0.3739 0.7917 0.067 Uiso 0.433(4) 1 calc PR A 2
C20A C -0.1161(8) 0.6004(6) 0.7774(5) 0.055(3) Uani 0.433(4) 1 d PRU A 2
H20A H -0.1600 0.5892 0.8669 0.066 Uiso 0.433(4) 1 calc PR A 2
C21A C -0.1255(8) 0.7527(6) 0.6862(5) 0.056(3) Uani 0.433(4) 1 d PRU A 2
H21A H -0.1733 0.8437 0.7163 0.067 Uiso 0.433(4) 1 calc PR A 2
C22A C -0.0653(8) 0.7675(6) 0.5556(5) 0.048(3) Uani 0.433(4) 1 d PRU A 2
H22A H -0.0758 0.8692 0.4974 0.057 Uiso 0.433(4) 1 calc PR A 2
C23A C 0.0109(8) 0.6387(6) 0.5040(5) 0.0388(18) Uani 0.433(4) 1 d PRU A 2
C24A C 0.0743(8) 0.6587(6) 0.3708(5) 0.0452(19) Uani 0.433(4) 1 d PRU A 2
H24A H 0.0693 0.7599 0.3116 0.054 Uiso 0.433(4) 1 calc PR A 2
C25A C 0.1441(8) 0.5249(6) 0.3298(5) 0.052(2) Uani 0.433(4) 1 d PRU A 2
C26A C 0.2149(8) 0.5249(6) 0.1884(5) 0.056(3) Uani 0.433(4) 1 d PRU A 2
H26A H 0.2064 0.6223 0.1242 0.067 Uiso 0.433(4) 1 calc PR A 2
C27A C 0.2894(8) 0.3942(6) 0.1484(5) 0.058(3) Uani 0.433(4) 1 d PRU A 2
H27A H 0.3338 0.3997 0.0595 0.069 Uiso 0.433(4) 1 calc PR A 2
C28A C 0.2976(8) 0.2533(6) 0.2431(5) 0.053(3) Uani 0.433(4) 1 d PRU A 2
H28A H 0.3510 0.1616 0.2168 0.064 Uiso 0.433(4) 1 calc PR A 2
C29A C 0.2345(8) 0.2370(6) 0.3712(5) 0.045(3) Uani 0.433(4) 1 d PRU A 2
H29A H 0.2423 0.1356 0.4299 0.054 Uiso 0.433(4) 1 calc PR A 2
C30A C 0.1562(8) 0.3710(6) 0.4188(5) 0.051(2) Uani 0.433(4) 1 d PRU A 2
C31A C 0.1131(8) 0.2012(6) 0.6509(5) 0.053(2) Uani 0.433(4) 1 d PRU A 2
H31A H 0.1679 0.1223 0.6035 0.080 Uiso 0.433(4) 1 calc PR A 2
H31B H -0.0068 0.1704 0.6864 0.080 Uiso 0.433(4) 1 calc PR A 2
H31C H 0.1888 0.2069 0.7242 0.080 Uiso 0.433(4) 1 calc PR A 2
C1B C 0.741(4) 0.2568(13) 0.3171(11) 0.030(2) Uani 0.333(4) 1 d PDU B 1
C2B C 0.6779(17) 0.3800(12) 0.4031(9) 0.024(2) Uani 0.333(4) 1 d PDU B 1
C3B C 0.6615(17) 0.5230(12) 0.3303(10) 0.028(2) Uani 0.333(4) 1 d PDU B 1
C4B C 0.721(4) 0.4969(13) 0.1863(10) 0.028(2) Uani 0.333(4) 1 d PDU B 1
C5B C 0.457(3) 0.5129(14) 0.7182(12) 0.0381(16) Uani 0.333(4) 1 d PDU B 1
C6B C 0.4438(19) 0.4868(13) 0.5902(11) 0.0368(14) Uani 0.333(4) 1 d PDU B 1
C7B C 0.4329(19) 0.6497(13) 0.4898(10) 0.0387(14) Uani 0.333(4) 1 d PDU B 1
C8B C 0.430(4) 0.7668(14) 0.5757(12) 0.0370(16) Uani 0.333(4) 1 d PDU B 1
C9B C 0.789(2) 0.2720(15) 0.0765(13) 0.044(3) Uani 0.333(4) 1 d PDU B 1
H9B H 0.7742 0.3623 -0.0025 0.053 Uiso 0.333(4) 1 calc PR B 1
C10B C 0.9697(18) 0.182(2) 0.054(2) 0.048(3) Uani 0.333(4) 1 d PDU B 1
H10C H 1.0198 0.1128 0.1355 0.058 Uiso 0.333(4) 1 calc PR B 1
H10D H 1.0617 0.2485 0.0012 0.058 Uiso 0.333(4) 1 calc PR B 1
C11B C 0.860(2) 0.0958(18) -0.0278(15) 0.055(3) Uani 0.333(4) 1 d PDU B 1
H11C H 0.8925 -0.0193 -0.0133 0.066 Uiso 0.333(4) 1 calc PR B 1
H11D H 0.8601 0.1457 -0.1240 0.066 Uiso 0.333(4) 1 calc PR B 1
C12B C 0.6815(19) 0.1370(19) 0.0502(17) 0.046(3) Uani 0.333(4) 1 d PDU B 1
H12C H 0.5761 0.1729 -0.0059 0.055 Uiso 0.333(4) 1 calc PR B 1
H12D H 0.6511 0.0556 0.1307 0.055 Uiso 0.333(4) 1 calc PR B 1
C13B C 0.384(2) 0.7449(14) 0.8282(13) 0.054(3) Uani 0.333(4) 1 d PDU B 1
H13B H 0.3725 0.6633 0.9132 0.065 Uiso 0.333(4) 1 calc PR B 1
C14B C 0.506(2) 0.876(2) 0.841(2) 0.059(3) Uani 0.333(4) 1 d PDU B 1
H14C H 0.5660 0.9275 0.7562 0.071 Uiso 0.333(4) 1 calc PR B 1
H14D H 0.5941 0.8424 0.9123 0.071 Uiso 0.333(4) 1 calc PR B 1
C15B C 0.337(2) 0.9743(16) 0.8818(15) 0.062(3) Uani 0.333(4) 1 d PDU B 1
H15C H 0.3134 0.9579 0.9790 0.074 Uiso 0.333(4) 1 calc PR B 1
H15D H 0.3337 1.0885 0.8385 0.074 Uiso 0.333(4) 1 calc PR B 1
C16B C 0.2257(19) 0.8753(16) 0.8135(14) 0.058(3) Uani 0.333(4) 1 d PDU B 1
H16C H 0.1997 0.9262 0.7199 0.069 Uiso 0.333(4) 1 calc PR B 1
H16D H 0.1145 0.8396 0.8645 0.069 Uiso 0.333(4) 1 calc PR B 1
N1B N 0.736(3) 0.3369(12) 0.1969(10) 0.036(2) Uani 0.333(4) 1 d PDU B 1
N2B N 0.415(3) 0.6732(13) 0.7125(11) 0.041(2) Uani 0.333(4) 1 d PDU B 1
O1B O 0.747(4) 0.1084(11) 0.3624(14) 0.042(3) Uani 0.333(4) 1 d PDU B 1
O2B O 0.723(4) 0.6036(16) 0.0894(11) 0.035(4) Uani 0.333(4) 1 d PDU B 1
O3B O 0.469(3) 0.4081(14) 0.8223(11) 0.040(4) Uani 0.333(4) 1 d PDU B 1
O4B O 0.412(4) 0.9012(13) 0.5496(14) 0.040(4) Uani 0.333(4) 1 d PDU B 1
S1B S 0.6247(10) 0.3227(9) 0.5718(7) 0.0469(9) Uani 0.333(4) 1 d PU B 1
S2B S 0.5938(8) 0.6996(5) 0.3633(6) 0.0341(14) Uani 0.333(4) 1 d PU B 1
C17B C 0.2442(16) 0.4021(12) 0.5905(10) 0.0474(16) Uani 0.333(4) 1 d PDU B 1
C18B C 0.0970(15) 0.5144(11) 0.6097(11) 0.049(2) Uani 0.333(4) 1 d PDU B 1
C19B C -0.009(2) 0.5082(15) 0.7230(12) 0.043(3) Uani 0.333(4) 1 d PDU B 1
H19B H -0.0097 0.4118 0.7884 0.052 Uiso 0.333(4) 1 calc PR B 1
C20B C -0.111(2) 0.6352(16) 0.7439(12) 0.043(3) Uani 0.333(4) 1 d PDU B 1
H20B H -0.1731 0.6301 0.8274 0.052 Uiso 0.333(4) 1 calc PR B 1
C21B C -0.128(2) 0.7761(14) 0.6442(15) 0.045(3) Uani 0.333(4) 1 d PDU B 1
H21B H -0.2130 0.8594 0.6565 0.054 Uiso 0.333(4) 1 calc PR B 1
C22B C -0.0238(19) 0.7920(13) 0.5313(13) 0.046(3) Uani 0.333(4) 1 d PDU B 1
H22B H -0.0294 0.8868 0.4640 0.055 Uiso 0.333(4) 1 calc PR B 1
C23B C 0.0919(15) 0.6628(11) 0.5189(11) 0.049(2) Uani 0.333(4) 1 d PDU B 1
C24B C 0.2367(15) 0.6710(12) 0.4186(11) 0.0467(16) Uani 0.333(4) 1 d PDU B 1
H24B H 0.2252 0.7724 0.3499 0.056 Uiso 0.333(4) 1 calc PR B 1
C25B C 0.2265(15) 0.5166(9) 0.3515(8) 0.054(2) Uani 0.333(4) 1 d PGDU B 1
C26B C 0.2474(18) 0.5108(12) 0.2179(8) 0.058(3) Uani 0.333(4) 1 d PGDU B 1
H26B H 0.2447 0.6062 0.1513 0.070 Uiso 0.333(4) 1 calc PR B 1
C27B C 0.272(2) 0.3654(14) 0.1819(8) 0.057(3) Uani 0.333(4) 1 d PGDU B 1
H27B H 0.2865 0.3614 0.0907 0.069 Uiso 0.333(4) 1 calc PR B 1
C28B C 0.276(2) 0.2258(11) 0.2795(11) 0.059(3) Uani 0.333(4) 1 d PGDU B 1
H28B H 0.2931 0.1264 0.2549 0.071 Uiso 0.333(4) 1 calc PR B 1
C29B C 0.2552(18) 0.2317(9) 0.4130(10) 0.049(3) Uani 0.333(4) 1 d PGDU B 1
H29B H 0.2579 0.1363 0.4797 0.058 Uiso 0.333(4) 1 calc PR B 1
C30B C 0.2304(15) 0.3771(9) 0.4490(7) 0.053(2) Uani 0.333(4) 1 d PGDU B 1
C31B C 0.2330(16) 0.2443(10) 0.6770(10) 0.069(3) Uani 0.333(4) 1 d PDU B 1
H31D H 0.3262 0.1715 0.6490 0.104 Uiso 0.333(4) 1 calc PR B 1
H31E H 0.1141 0.2059 0.6708 0.104 Uiso 0.333(4) 1 calc PR B 1
H31F H 0.2510 0.2499 0.7693 0.104 Uiso 0.333(4) 1 calc PR B 1
C1C C 0.744(7) 0.2479(18) 0.3385(15) 0.047(2) Uani 0.234(4) 1 d PDU C 3
C2C C 0.741(3) 0.377(2) 0.4236(14) 0.0465(17) Uani 0.234(4) 1 d PDU C 3
C3C C 0.723(3) 0.5194(19) 0.3493(15) 0.0416(17) Uani 0.234(4) 1 d PDU C 3
C4C C 0.727(6) 0.4865(19) 0.2039(14) 0.046(2) Uani 0.234(4) 1 d PDU C 3
C5C C 0.451(3) 0.4878(16) 0.7368(14) 0.0381(16) Uani 0.234(4) 1 d PDU C 3
C6C C 0.495(2) 0.4714(18) 0.6071(16) 0.040(3) Uani 0.234(4) 1 d PDU C 3
C7C C 0.487(2) 0.6370(19) 0.5119(14) 0.036(2) Uani 0.234(4) 1 d PDU C 3
C8C C 0.429(5) 0.7469(19) 0.6005(15) 0.0370(16) Uani 0.234(4) 1 d PDU C 3
C9C C 0.765(3) 0.2556(18) 0.0979(14) 0.048(3) Uani 0.234(4) 1 d PDU C 3
H9C H 0.7080 0.3357 0.0240 0.057 Uiso 0.234(4) 1 calc PR C 3
C10C C 0.939(2) 0.186(3) 0.039(2) 0.045(4) Uani 0.234(4) 1 d PDU C 3
H10E H 1.0281 0.1342 0.1061 0.054 Uiso 0.234(4) 1 calc PR C 3
H10F H 0.9967 0.2601 -0.0361 0.054 Uiso 0.234(4) 1 calc PR C 3
C11C C 0.816(3) 0.072(3) -0.002(2) 0.050(4) Uani 0.234(4) 1 d PDU C 3
H11E H 0.8682 -0.0385 0.0113 0.060 Uiso 0.234(4) 1 calc PR C 3
H11F H 0.7718 0.1096 -0.0935 0.060 Uiso 0.234(4) 1 calc PR C 3
C12C C 0.672(3) 0.099(2) 0.1098(18) 0.049(3) Uani 0.234(4) 1 d PDU C 3
H12E H 0.5460 0.1129 0.0820 0.059 Uiso 0.234(4) 1 calc PR C 3
H12F H 0.6862 0.0229 0.1963 0.059 Uiso 0.234(4) 1 calc PR C 3
C13C C 0.396(3) 0.7133(19) 0.8552(15) 0.042(3) Uani 0.234(4) 1 d PDU C 3
H13C H 0.4089 0.6292 0.9387 0.050 Uiso 0.234(4) 1 calc PR C 3
C14C C 0.487(2) 0.864(3) 0.863(3) 0.040(3) Uani 0.234(4) 1 d PDU C 3
H14E H 0.5277 0.9269 0.7755 0.047 Uiso 0.234(4) 1 calc PR C 3
H14F H 0.5849 0.8453 0.9272 0.047 Uiso 0.234(4) 1 calc PR C 3
C15C C 0.306(3) 0.931(2) 0.918(2) 0.037(3) Uani 0.234(4) 1 d PDU C 3
H15E H 0.2937 0.9097 1.0161 0.045 Uiso 0.234(4) 1 calc PR C 3
H15F H 0.2747 1.0443 0.8776 0.045 Uiso 0.234(4) 1 calc PR C 3
C16C C 0.214(2) 0.815(2) 0.855(2) 0.036(3) Uani 0.234(4) 1 d PDU C 3
H16E H 0.1701 0.8615 0.7649 0.043 Uiso 0.234(4) 1 calc PR C 3
H16F H 0.1178 0.7587 0.9130 0.043 Uiso 0.234(4) 1 calc PR C 3
N1C N 0.756(4) 0.3268(17) 0.2179(13) 0.046(3) Uani 0.234(4) 1 d PDU C 3
N2C N 0.430(3) 0.6488(17) 0.7357(13) 0.035(2) Uani 0.234(4) 1 d PDU C 3
O1C O 0.782(7) 0.1019(18) 0.385(2) 0.058(4) Uani 0.234(4) 1 d PDU C 3
O2C O 0.689(5) 0.588(2) 0.1070(14) 0.035(4) Uani 0.234(4) 1 d PDU C 3
O3C O 0.441(4) 0.3772(18) 0.8366(16) 0.054(5) Uani 0.234(4) 1 d PDU C 3
O4C O 0.403(6) 0.8808(16) 0.5767(17) 0.035(4) Uani 0.234(4) 1 d PDU C 3
S1C S 0.5506(13) 0.3098(12) 0.5429(9) 0.0510(16) Uani 0.234(4) 1 d PDU C 3
S2C S 0.5334(12) 0.6707(11) 0.3589(9) 0.0432(18) Uani 0.234(4) 1 d PDU C 3
C17C C 0.9166(19) 0.3282(14) 0.5146(12) 0.0421(19) Uani 0.234(4) 1 d PDU C 3
C18C C 0.931(2) 0.4628(12) 0.5730(10) 0.040(2) Uani 0.234(4) 1 d PDU C 3
C19C C 0.948(3) 0.4588(17) 0.7049(11) 0.046(3) Uani 0.234(4) 1 d PDU C 3
H19C H 0.9648 0.3590 0.7651 0.056 Uiso 0.234(4) 1 calc PR C 3
C20C C 0.942(3) 0.5914(19) 0.7521(12) 0.045(3) Uani 0.234(4) 1 d PDU C 3
H20C H 0.9450 0.5838 0.8453 0.054 Uiso 0.234(4) 1 calc PR C 3
C21C C 0.932(3) 0.7421(16) 0.6644(15) 0.047(3) Uani 0.234(4) 1 d PDU C 3
H21C H 0.9365 0.8349 0.6983 0.056 Uiso 0.234(4) 1 calc PR C 3
C22C C 0.916(3) 0.7546(13) 0.5323(14) 0.043(3) Uani 0.234(4) 1 d PDU C 3
H22C H 0.9013 0.8550 0.4725 0.052 Uiso 0.234(4) 1 calc PR C 3
C23C C 0.9232(19) 0.6146(12) 0.4878(10) 0.038(2) Uani 0.234(4) 1 d PDU C 3
C24C C 0.911(2) 0.6091(16) 0.3497(12) 0.0428(19) Uani 0.234(4) 1 d PDU C 3
H24C H 0.9120 0.7155 0.2874 0.051 Uiso 0.234(4) 1 calc PR C 3
C25C C 1.0660(18) 0.4791(11) 0.3122(10) 0.048(3) Uani 0.234(4) 1 d PGDU C 3
C26C C 1.181(2) 0.4942(15) 0.2004(10) 0.050(4) Uani 0.234(4) 1 d PGDU C 3
H26C H 1.1815 0.5918 0.1364 0.060 Uiso 0.234(4) 1 calc PR C 3
C27C C 1.296(2) 0.367(2) 0.1821(14) 0.051(4) Uani 0.234(4) 1 d PGDU C 3
H27C H 1.3752 0.3769 0.1056 0.061 Uiso 0.234(4) 1 calc PR C 3
C28C C 1.296(2) 0.2238(17) 0.2757(16) 0.055(4) Uani 0.234(4) 1 d PGDU C 3
H28C H 1.3747 0.1365 0.2632 0.066 Uiso 0.234(4) 1 calc PR C 3
C29C C 1.181(2) 0.2086(12) 0.3875(13) 0.046(4) Uani 0.234(4) 1 d PGDU C 3
H29C H 1.1805 0.1110 0.4515 0.056 Uiso 0.234(4) 1 calc PR C 3
C30C C 1.0657(18) 0.3363(12) 0.4058(10) 0.048(3) Uani 0.234(4) 1 d PGDU C 3
C31C C 0.9576(17) 0.1744(11) 0.6051(12) 0.053(3) Uani 0.234(4) 1 d PDU C 3
H31G H 0.9704 0.0912 0.5542 0.080 Uiso 0.234(4) 1 calc PR C 3
H31H H 0.8595 0.1519 0.6723 0.080 Uiso 0.234(4) 1 calc PR C 3
H31I H 1.0702 0.1776 0.6491 0.080 Uiso 0.234(4) 1 calc PR C 3

loop_
_atom_site_aniso_label
_atom_site_aniso_U_11
_atom_site_aniso_U_22
_atom_site_aniso_U_33
_atom_site_aniso_U_23
_atom_site_aniso_U_13
_atom_site_aniso_U_12
C1A 0.043(6) 0.044(3) 0.041(3) -0.006(2) 0.007(5) 0.003(5)
C2A 0.052(7) 0.043(3) 0.041(3) -0.005(2) 0.013(5) -0.003(5)
C3A 0.061(6) 0.044(3) 0.034(3) -0.006(2) 0.002(4) 0.003(5)
C4A 0.044(6) 0.048(3) 0.039(3) -0.005(2) 0.012(5) -0.006(5)
C5A 0.022(4) 0.031(3) 0.047(3) -0.013(2) 0.003(4) -0.011(4)
C6A 0.011(3) 0.031(2) 0.047(3) -0.013(2) -0.003(3) -0.004(3)
C7A 0.016(4) 0.038(3) 0.044(3) -0.009(2) -0.009(3) 0.010(4)
C8A 0.018(4) 0.036(3) 0.050(3) -0.008(3) -0.006(4) 0.008(4)
C9A 0.054(6) 0.054(5) 0.044(4) -0.013(4) 0.008(5) 0.004(4)
C10A 0.047(5) 0.061(6) 0.043(6) -0.015(5) 0.006(4) 0.006(4)
C11A 0.053(6) 0.052(5) 0.040(6) -0.010(4) 0.001(5) 0.009(5)
C12A 0.049(5) 0.053(6) 0.043(6) -0.011(5) -0.003(5) 0.009(5)
C13A 0.040(5) 0.036(4) 0.051(4) -0.016(4) -0.002(4) 0.001(4)
C14A 0.041(5) 0.047(5) 0.052(6) -0.023(5) -0.009(5) -0.002(4)
C15A 0.047(6) 0.050(5) 0.051(6) -0.026(4) -0.005(4) -0.002(5)
C16A 0.038(5) 0.048(6) 0.041(5) -0.020(4) -0.001(4) -0.001(4)
N1A 0.046(6) 0.049(3) 0.041(3) -0.009(2) 0.003(4) 0.008(4)
N2A 0.029(5) 0.030(3) 0.049(3) -0.014(2) -0.005(4) 0.004(4)
O1A 0.069(10) 0.045(3) 0.056(5) -0.008(2) -0.021(5) 0.019(4)
O2A 0.085(8) 0.052(4) 0.040(3) -0.003(3) 0.015(5) 0.002(5)
O3A 0.044(7) 0.028(4) 0.040(3) -0.018(3) -0.008(5) -0.007(5)
O4A 0.052(7) 0.030(3) 0.060(6) -0.011(3) 0.011(6) -0.004(4)
S1A 0.056(2) 0.0426(15) 0.0312(10) 0.0052(9) 0.0051(12) 0.0198(16)
S2A 0.089(5) 0.060(3) 0.050(2) -0.0008(18) 0.020(2) 0.029(3)
C17A 0.036(4) 0.027(2) 0.039(3) 0.000(2) -0.003(3) 0.001(3)
C18A 0.029(4) 0.041(3) 0.048(3) -0.002(2) 0.003(4) 0.016(4)
C19A 0.053(7) 0.056(5) 0.054(4) -0.007(4) 0.019(5) -0.005(6)
C20A 0.048(6) 0.064(6) 0.051(5) -0.013(4) 0.021(5) -0.007(5)
C21A 0.038(6) 0.062(5) 0.065(5) -0.013(5) 0.011(5) 0.010(5)
C22A 0.032(6) 0.040(4) 0.062(5) 0.002(4) 0.003(5) 0.010(5)
C23A 0.021(4) 0.039(3) 0.051(3) -0.001(2) -0.008(3) 0.008(3)
C24A 0.024(4) 0.048(3) 0.052(3) 0.010(3) -0.004(3) 0.010(3)
C25A 0.046(5) 0.056(3) 0.044(3) 0.005(2) 0.010(4) -0.001(4)
C26A 0.050(6) 0.067(5) 0.040(4) 0.013(3) 0.007(5) -0.008(5)
C27A 0.057(6) 0.074(6) 0.037(5) 0.000(4) 0.014(5) -0.019(5)
C28A 0.060(6) 0.063(5) 0.035(5) -0.008(4) 0.014(5) -0.013(5)
C29A 0.045(6) 0.051(4) 0.037(4) -0.006(3) 0.012(4) -0.012(4)
C30A 0.052(5) 0.049(3) 0.045(3) -0.001(2) 0.019(4) -0.004(4)
C31A 0.054(5) 0.039(3) 0.054(4) 0.011(3) 0.011(4) 0.007(3)
C1B 0.035(6) 0.015(3) 0.046(3) -0.017(3) 0.000(5) 0.000(4)
C2B 0.027(5) 0.013(2) 0.031(3) -0.006(2) 0.000(4) 0.002(4)
C3B 0.051(5) 0.012(2) 0.022(3) -0.008(2) -0.005(4) 0.004(4)
C4B 0.044(6) 0.024(3) 0.023(3) -0.016(2) -0.005(5) -0.009(5)
C5B 0.037(4) 0.032(3) 0.039(3) 0.0022(19) -0.003(3) 0.009(3)
C6B 0.043(3) 0.030(3) 0.029(3) 0.004(2) 0.009(3) 0.008(2)
C7B 0.039(3) 0.027(2) 0.041(3) 0.006(2) 0.017(2) 0.005(2)
C8B 0.029(3) 0.033(2) 0.039(3) 0.004(2) 0.015(3) 0.010(3)
C9B 0.063(7) 0.027(4) 0.047(4) -0.022(3) 0.006(5) 0.003(4)
C10B 0.067(7) 0.036(6) 0.044(6) -0.019(5) 0.003(6) 0.014(5)
C11B 0.081(8) 0.037(5) 0.052(6) -0.027(4) 0.007(5) 0.008(5)
C12B 0.071(7) 0.025(5) 0.047(6) -0.022(4) 0.000(5) 0.004(5)
C13B 0.072(7) 0.046(5) 0.042(4) -0.009(4) 0.010(5) -0.002(4)
C14B 0.074(7) 0.061(7) 0.044(7) -0.018(5) 0.007(6) -0.006(5)
C15B 0.090(8) 0.055(5) 0.041(6) -0.018(5) 0.008(6) 0.000(5)
C16B 0.068(6) 0.059(6) 0.049(6) -0.025(5) 0.018(5) 0.002(5)
N1B 0.049(6) 0.024(3) 0.040(3) -0.020(2) -0.003(5) 0.008(4)
N2B 0.047(5) 0.029(4) 0.041(3) -0.001(3) 0.010(5) 0.004(4)
O1B 0.043(7) 0.017(3) 0.065(8) -0.014(3) 0.007(7) 0.016(5)
O2B 0.048(10) 0.032(3) 0.025(3) -0.012(2) 0.016(5) 0.002(5)
O3B 0.056(11) 0.032(6) 0.028(3) 0.005(4) 0.013(5) -0.018(7)
O4B 0.050(10) 0.034(3) 0.025(6) 0.000(3) 0.006(8) 0.028(6)
S1B 0.056(2) 0.0426(15) 0.0312(10) 0.0052(9) 0.0051(12) 0.0198(16)
S2B 0.062(3) 0.0078(13) 0.029(2) -0.0024(14) 0.026(2) -0.008(2)
C17B 0.054(3) 0.035(3) 0.049(3) -0.002(3) 0.009(3) -0.008(2)
C18B 0.043(3) 0.031(3) 0.071(5) -0.007(3) 0.022(4) -0.021(3)
C19B 0.035(5) 0.028(4) 0.066(6) -0.005(4) 0.012(4) -0.022(4)
C20B 0.027(6) 0.037(5) 0.062(6) -0.005(4) 0.015(5) -0.016(4)
C21B 0.015(5) 0.044(5) 0.070(7) 0.000(5) 0.005(4) 0.000(4)
C22B 0.022(5) 0.045(4) 0.064(6) 0.004(5) 0.005(4) -0.007(4)
C23B 0.042(3) 0.033(3) 0.068(5) -0.006(3) 0.017(4) -0.015(3)
C24B 0.047(3) 0.034(3) 0.048(4) 0.009(3) 0.003(2) 0.007(3)
C25B 0.060(5) 0.043(3) 0.052(3) -0.003(3) -0.012(4) 0.027(4)
C26B 0.057(6) 0.062(5) 0.047(3) 0.004(3) -0.026(5) 0.022(5)
C27B 0.058(8) 0.075(6) 0.037(5) -0.009(4) -0.004(6) -0.001(7)
C28B 0.066(8) 0.060(5) 0.053(6) -0.012(4) -0.018(6) -0.002(6)
C29B 0.056(6) 0.041(4) 0.045(5) 0.000(3) -0.025(5) 0.015(5)
C30B 0.062(5) 0.041(3) 0.052(3) -0.002(3) -0.018(4) 0.020(4)
C31B 0.081(7) 0.047(4) 0.064(5) 0.016(4) 0.026(6) -0.007(3)
C1C 0.050(7) 0.040(3) 0.050(4) -0.009(3) -0.021(4) 0.006(6)
C2C 0.050(4) 0.044(3) 0.047(3) -0.012(3) -0.020(3) 0.005(3)
C3C 0.044(4) 0.044(3) 0.038(3) -0.013(2) -0.020(3) 0.013(3)
C4C 0.054(7) 0.040(4) 0.043(4) -0.010(3) -0.014(5) 0.006(5)
C5C 0.037(4) 0.032(3) 0.039(3) 0.0022(19) -0.003(3) 0.009(3)
C6C 0.052(6) 0.029(3) 0.038(3) -0.002(2) -0.017(4) -0.001(5)
C7C 0.033(6) 0.034(3) 0.037(3) -0.002(3) -0.005(4) -0.001(5)
C8C 0.029(3) 0.033(2) 0.039(3) 0.004(2) 0.015(3) 0.010(3)
C9C 0.043(7) 0.050(6) 0.053(5) -0.021(4) -0.013(6) 0.013(5)
C10C 0.038(6) 0.055(8) 0.045(7) -0.016(6) -0.019(5) 0.011(6)
C11C 0.044(8) 0.057(8) 0.054(8) -0.026(6) -0.013(7) 0.009(7)
C12C 0.038(7) 0.056(7) 0.060(7) -0.028(6) -0.013(6) 0.011(5)
C13C 0.036(6) 0.050(6) 0.039(4) -0.011(4) -0.001(6) 0.000(5)
C14C 0.023(5) 0.063(7) 0.034(7) -0.013(6) 0.000(6) -0.006(6)
C15C 0.029(6) 0.063(7) 0.027(7) -0.024(6) 0.008(6) -0.013(6)
C16C 0.029(5) 0.051(7) 0.032(7) -0.018(6) -0.001(6) -0.011(5)
N1C 0.052(7) 0.039(3) 0.049(4) -0.015(2) -0.016(5) 0.016(6)
N2C 0.034(6) 0.033(4) 0.032(3) 0.002(3) -0.008(5) 0.010(5)
O1C 0.069(10) 0.045(3) 0.056(5) -0.008(2) -0.021(5) 0.019(4)
O2C 0.048(10) 0.032(3) 0.025(3) -0.012(2) 0.016(5) 0.002(5)
O3C 0.084(14) 0.035(5) 0.041(5) -0.001(5) -0.004(9) -0.019(8)
O4C 0.044(11) 0.038(3) 0.018(6) 0.003(4) -0.003(8) 0.012(7)
S1C 0.060(3) 0.040(2) 0.055(4) -0.012(2) -0.016(2) 0.003(3)
S2C 0.037(3) 0.053(4) 0.034(2) 0.000(2) -0.012(3) 0.011(3)
C17C 0.051(3) 0.040(4) 0.032(4) -0.004(3) -0.013(3) 0.010(4)
C18C 0.038(5) 0.045(4) 0.037(4) -0.006(3) -0.005(4) -0.012(5)
C19C 0.049(8) 0.055(6) 0.035(4) -0.011(4) -0.002(6) 0.004(6)
C20C 0.040(8) 0.060(7) 0.035(5) -0.014(4) 0.005(6) -0.002(7)
C21C 0.040(8) 0.055(6) 0.049(6) -0.017(5) -0.009(6) -0.011(6)
C22C 0.039(7) 0.045(4) 0.048(6) -0.008(4) -0.016(6) -0.013(6)
C23C 0.031(5) 0.044(4) 0.040(4) -0.007(3) -0.006(4) -0.005(5)
C24C 0.040(3) 0.045(4) 0.041(4) -0.007(3) -0.012(4) 0.010(3)
C25C 0.047(4) 0.044(5) 0.047(5) -0.005(4) 0.001(4) 0.009(4)
C26C 0.036(7) 0.068(7) 0.036(6) 0.008(5) -0.010(5) 0.013(6)
C27C 0.043(8) 0.070(9) 0.032(7) -0.002(6) 0.007(6) 0.005(7)
C28C 0.047(8) 0.061(8) 0.049(8) -0.001(6) 0.003(6) 0.010(7)
C29C 0.050(7) 0.043(6) 0.038(7) 0.002(5) -0.002(5) 0.006(5)
C30C 0.051(4) 0.045(5) 0.045(5) -0.003(4) -0.003(4) 0.006(4)
C31C 0.053(7) 0.041(4) 0.058(6) 0.011(4) -0.018(5) -0.011(5)

loop_
_atom_type_symbol
_atom_type_description
_atom_type_scat_dispersion_real
_atom_type_scat_dispersion_imag
_atom_type_scat_source
C C 0.0033 0.0016 'International Tables Vol C Tables 4.2.6.8 and 6.1.1.4'
H H 0.0000 0.0000 'International Tables Vol C Tables 4.2.6.8 and 6.1.1.4'
N N 0.0061 0.0033 'International Tables Vol C Tables 4.2.6.8 and 6.1.1.4'
O O 0.0106 0.0060 'International Tables Vol C Tables 4.2.6.8 and 6.1.1.4'
S S 0.1246 0.1234 'International Tables Vol C Tables 4.2.6.8 and 6.1.1.4'

loop_
_geom_angle_atom_site_label_1
_geom_angle_atom_site_label_2
_geom_angle_atom_site_label_3
_geom_angle
O1A C1A N1A 126.8
O1A C1A C2A 125.5
N1A C1A C2A 107.7
C3A C2A C1A 105.8
C3A C2A S1A 131.9
C1A C2A S1A 122.2
C2A C3A C4A 109.8
C2A C3A S2A 133.9
C4A C3A S2A 116.3
O2A C4A N1A 116.0
O2A C4A C3A 133.7
N1A C4A C3A 110.2
O3A C5A N2A 131.9
O3A C5A C6A 129.2
N2A C5A C6A 98.9
C7A C6A C5A 113.6
C7A C6A S1A 128.1
C5A C6A S1A 118.3
C6A C7A C8A 106.8
C6A C7A S2A 134.2
C8A C7A S2A 119.0
O4A C8A N2A 126.6
O4A C8A C7A 124.7
N2A C8A C7A 108.7
N1A C9A C10A 117.9
N1A C9A C12A 119.1
C10A C9A C12A 91.9
N1A C9A H9A 108.9
C10A C9A H9A 108.9
C12A C9A H9A 108.9
C9A C10A C11A 85.5
C9A C10A H10A 114.4
C11A C10A H10A 114.4
C9A C10A H10B 114.4
C11A C10A H10B 114.4
H10A C10A H10B 111.5
C10A C11A C12A 90.5
C10A C11A H11A 113.6
C12A C11A H11A 113.6
C10A C11A H11B 113.6
C12A C11A H11B 113.6
H11A C11A H11B 110.8
C9A C12A C11A 84.1
C9A C12A H12A 114.6
C11A C12A H12A 114.6
C9A C12A H12B 114.6
C11A C12A H12B 114.6
H12A C12A H12B 111.7
N2A C13A C14A 124.6
N2A C13A C16A 122.1
C14A C13A C16A 86.2
N2A C13A H13A 107.2
C14A C13A H13A 107.2
C16A C13A H13A 107.2
C13A C14A C15A 88.7
C13A C14A H14A 113.9
C15A C14A H14A 113.9
C13A C14A H14B 113.9
C15A C14A H14B 113.9
H14A C14A H14B 111.1
C16A C15A C14A 86.7
C16A C15A H15A 114.2
C14A C15A H15A 114.2
C16A C15A H15B 114.2
C14A C15A H15B 114.2
H15A C15A H15B 111.4
C15A C16A C13A 88.8
C15A C16A H16A 113.8
C13A C16A H16A 113.8
C15A C16A H16B 113.8
C13A C16A H16B 113.8
H16A C16A H16B 111.1
C4A N1A C9A 127.9
C4A N1A C1A 106.4
C9A N1A C1A 125.2
C8A N2A C5A 112.1
C8A N2A C13A 130.2
C5A N2A C13A 115.9
C2A S1A C6A 98.5
C3A S2A C7A 93.3
C18A C17A C30A 124.8
C18A C17A C31A 118.2
C30A C17A C31A 117.1
C19A C18A C17A 122.1
C19A C18A C23A 124.3
C17A C18A C23A 113.5
C20A C19A C18A 120.9
C20A C19A H19A 119.5
C18A C19A H19A 119.5
C19A C20A C21A 118.4
C19A C20A H20A 120.8
C21A C20A H20A 120.8
C22A C21A C20A 120.4
C22A C21A H21A 119.8
C20A C21A H21A 119.8
C21A C22A C23A 123.2
C21A C22A H22A 118.4
C23A C22A H22A 118.4
C24A C23A C22A 121.7
C24A C23A C18A 125.6
C22A C23A C18A 112.7
C25A C24A C23A 117.1
C25A C24A H24A 121.5
C23A C24A H24A 121.5
C24A C25A C30A 122.2
C24A C25A C26A 123.9
C30A C25A C26A 113.9
C27A C26A C25A 124.2
C27A C26A H26A 117.9
C25A C26A H26A 117.9
C26A C27A C28A 116.9
C26A C27A H27A 121.5
C28A C27A H27A 121.5
C29A C28A C27A 124.5
C29A C28A H28A 117.8
C27A C28A H28A 117.8
C28A C29A C30A 120.9
C28A C29A H29A 119.6
C30A C29A H29A 119.6
C29A C30A C17A 123.7
C29A C30A C25A 119.6
C17A C30A C25A 116.6
C17A C31A H31A 109.5
C17A C31A H31B 109.5
H31A C31A H31B 109.5
C17A C31A H31C 109.5
H31A C31A H31C 109.5
H31B C31A H31C 109.5
O1B C1B N1B 130.1(10)
O1B C1B C2B 123.3(10)
N1B C1B C2B 104.3(8)
C3B C2B C1B 111.4(7)
C3B C2B S1B 126.4(7)
C1B C2B S1B 122.0(7)
C2B C3B C4B 102.4(7)
C2B C3B S2B 133.5(8)
C4B C3B S2B 124.1(7)
O2B C4B N1B 130.2(9)
O2B C4B C3B 122.8(9)
N1B C4B C3B 106.2(8)
O3B C5B N2B 125.1(10)
O3B C5B C6B 125.5(10)
N2B C5B C6B 107.8(9)
C5B C6B C7B 108.5(8)
C5B C6B C17B 106.2(11)
C7B C6B C17B 108.0(11)
C5B C6B S1B 106.5(11)
C7B C6B S1B 121.9(8)
C17B C6B S1B 104.7(8)
C8B C7B C6B 103.9(7)
C8B C7B C24B 107.5(12)
C6B C7B C24B 108.0(11)
C8B C7B S2B 108.3(11)
C6B C7B S2B 121.9(8)
C24B C7B S2B 106.6(8)
O4B C8B N2B 122.9(10)
O4B C8B C7B 130.6(11)
N2B C8B C7B 105.3(8)
N1B C9B C10B 125.3(8)
N1B C9B C12B 118.0(8)
C10B C9B C12B 91.7(4)
N1B C9B H9B 106.7
C10B C9B H9B 106.7
C12B C9B H9B 106.7
C9B C10B C11B 84.8(4)
C9B C10B H10C 114.5
C11B C10B H10C 114.5
C9B C10B H10D 114.5
C11B C10B H10D 114.5
H10C C10B H10D 111.6
C10B C11B C12B 90.4(4)
C10B C11B H11C 113.6
C12B C11B H11C 113.6
C10B C11B H11D 113.6
C12B C11B H11D 113.6
H11C C11B H11D 110.8
C9B C12B C11B 83.6(4)
C9B C12B H12C 114.7
C11B C12B H12C 114.7
C9B C12B H12D 114.7
C11B C12B H12D 114.7
H12C C12B H12D 111.8
N2B C13B C14B 117.9(9)
N2B C13B C16B 114.0(9)
C14B C13B C16B 86.4(4)
N2B C13B H13B 112.1
C14B C13B H13B 112.1
C16B C13B H13B 112.1
C13B C14B C15B 89.4(4)
C13B C14B H14C 113.7
C15B C14B H14C 113.7
C13B C14B H14D 113.7
C15B C14B H14D 113.7
H14C C14B H14D 111.0
C16B C15B C14B 86.7(4)
C16B C15B H15C 114.2
C14B C15B H15C 114.2
C16B C15B H15D 114.2
C14B C15B H15D 114.2
H15C C15B H15D 111.4
C15B C16B C13B 89.4(4)
C15B C16B H16C 113.7
C13B C16B H16C 113.7
C15B C16B H16D 113.7
C13B C16B H16D 113.7
H16C C16B H16D 111.0
C1B N1B C4B 113.7(8)
C1B N1B C9B 124.9(8)
C4B N1B C9B 119.7(9)
C5B N2B C8B 111.4(8)
C5B N2B C13B 125.1(9)
C8B N2B C13B 123.0(8)
C2B S1B C6B 99.9(5)
C3B S2B C7B 102.4(5)
C18B C17B C31B 114.5(8)
C18B C17B C30B 106.3(9)
C31B C17B C30B 105.0(8)
C18B C17B C6B 109.4(8)
C31B C17B C6B 115.4(10)
C30B C17B C6B 105.3(7)
C19B C18B C23B 115.3(8)
C19B C18B C17B 126.1(9)
C23B C18B C17B 116.4(8)
C20B C19B C18B 121.5(8)
C20B C19B H19B 119.2
C18B C19B H19B 119.2
C19B C20B C21B 121.4(8)
C19B C20B H20B 119.3
C21B C20B H20B 119.3
C22B C21B C20B 119.9(8)
C22B C21B H21B 120.1
C20B C21B H21B 120.1
C21B C22B C23B 116.6(8)
C21B C22B H22B 121.7
C23B C22B H22B 121.7
C22B C23B C18B 124.7(7)
C22B C23B C24B 123.2(8)
C18B C23B C24B 111.8(8)
C23B C24B C25B 106.9(8)
C23B C24B C7B 109.9(9)
C25B C24B C7B 106.3(8)
C23B C24B H24B 111.2
C25B C24B H24B 111.2
C7B C24B H24B 111.2
C26B C25B C30B 120.0
C26B C25B C24B 128.2(6)
C30B C25B C24B 110.6(6)
C27B C26B C25B 120.0
C27B C26B H26B 120.0
C25B C26B H26B 120.0
C26B C27B C28B 120.0
C26B C27B H27B 120.0
C28B C27B H27B 120.0
C29B C28B C27B 120.0
C29B C28B H28B 120.0
C27B C28B H28B 120.0
C28B C29B C30B 120.0
C28B C29B H29B 120.0
C30B C29B H29B 120.0
C29B C30B C25B 120.0
C29B C30B C17B 125.0(6)
C25B C30B C17B 113.8(6)
C17B C31B H31D 109.5
C17B C31B H31E 109.5
H31D C31B H31E 109.5
C17B C31B H31F 109.5
H31D C31B H31F 109.5
H31E C31B H31F 109.5
O1C C1C N1C 129.2(13)
O1C C1C C2C 123.3(13)
N1C C1C C2C 104.3(10)
C3C C2C C1C 111.5(8)
C3C C2C C17C 118.8(17)
C1C C2C C17C 104.7(18)
C3C C2C S1C 117.1(14)
C1C C2C S1C 99.3(17)
C17C C2C S1C 103.2(9)
C2C C3C C4C 102.3(8)
C2C C3C C24C 109.1(16)
C4C C3C C24C 103.0(19)
C2C C3C S2C 126.6(14)
C4C C3C S2C 107.0(15)
C24C C3C S2C 106.5(10)
O2C C4C N1C 129.9(12)
O2C C4C C3C 123.0(9)
N1C C4C C3C 106.6(8)
O3C C5C N2C 126.1(11)
O3C C5C C6C 125.6(10)
N2C C5C C6C 108.2(9)
C5C C6C C7C 109.2(8)
C5C C6C S1C 132.0(11)
C7C C6C S1C 118.8(10)
C8C C7C C6C 103.9(8)
C8C C7C S2C 130.8(10)
C6C C7C S2C 125.3(10)
O4C C8C N2C 123.9(11)
O4C C8C C7C 130.4(11)
N2C C8C C7C 105.4(8)
N1C C9C C10C 124.8(9)
N1C C9C C12C 117.3(9)
C10C C9C C12C 91.4(5)
N1C C9C H9C 107.2
C10C C9C H9C 107.2
C12C C9C H9C 107.2
C9C C10C C11C 85.1(4)
C9C C10C H10E 114.5
C11C C10C H10E 114.5
C9C C10C H10F 114.5
C11C C10C H10F 114.5
H10E C10C H10F 111.6
C10C C11C C12C 90.2(4)
C10C C11C H11E 113.6
C12C C11C H11E 113.6
C10C C11C H11F 113.6
C12C C11C H11F 113.6
H11E C11C H11F 110.9
C9C C12C C11C 83.8(4)
C9C C12C H12E 114.7
C11C C12C H12E 114.7
C9C C12C H12F 114.7
C11C C12C H12F 114.7
H12E C12C H12F 111.8
N2C C13C C14C 118.5(9)
N2C C13C C16C 113.6(9)
C14C C13C C16C 86.4(4)
N2C C13C H13C 112.0
C14C C13C H13C 112.0
C16C C13C H13C 112.0
C13C C14C C15C 89.5(4)
C13C C14C H14E 113.7
C15C C14C H14E 113.7
C13C C14C H14F 113.7
C15C C14C H14F 113.7
H14E C14C H14F 111.0
C16C C15C C14C 86.6(4)
C16C C15C H15E 114.2
C14C C15C H15E 114.2
C16C C15C H15F 114.2
C14C C15C H15F 114.2
H15E C15C H15F 111.4
C15C C16C C13C 89.5(4)
C15C C16C H16E 113.7
C13C C16C H16E 113.7
C15C C16C H16F 113.7
C13C C16C H16F 113.7
H16E C16C H16F 111.0
C1C N1C C4C 114.1(9)
C1C N1C C9C 124.8(9)
C4C N1C C9C 120.2(9)
C5C N2C C8C 112.2(9)
C5C N2C C13C 124.2(9)
C8C N2C C13C 123.3(9)
C6C S1C C2C 102.5(8)
C7C S2C C3C 101.8(8)
C18C C17C C31C 114.3(9)
C18C C17C C30C 106.7(9)
C31C C17C C30C 103.5(8)
C18C C17C C2C 103.8(10)
C31C C17C C2C 126.2(12)
C30C C17C C2C 100.2(10)
C19C C18C C23C 115.8(8)
C19C C18C C17C 126.3(9)
C23C C18C C17C 117.9(8)
C20C C19C C18C 122.1(9)
C20C C19C H19C 119.0
C18C C19C H19C 119.0
C19C C20C C21C 120.6(8)
C19C C20C H20C 119.7
C21C C20C H20C 119.7
C22C C21C C20C 120.2(9)
C22C C21C H21C 119.9
C20C C21C H21C 119.9
C21C C22C C23C 117.1(8)
C21C C22C H22C 121.4
C23C C22C H22C 121.4
C22C C23C C18C 123.8(8)
C22C C23C C24C 123.5(9)
C18C C23C C24C 112.7(9)
C23C C24C C25C 109.2(9)
C23C C24C C3C 103.0(11)
C25C C24C C3C 102.5(10)
C23C C24C H24C 113.7
C25C C24C H24C 113.7
C3C C24C H24C 113.7
C26C C25C C30C 120.0
C26C C25C C24C 128.4(6)
C30C C25C C24C 111.5(6)
C27C C26C C25C 120.0
C27C C26C H26C 120.0
C25C C26C H26C 120.0
C26C C27C C28C 120.0
C26C C27C H27C 120.0
C28C C27C H27C 120.0
C29C C28C C27C 120.0
C29C C28C H28C 120.0
C27C C28C H28C 120.0
C28C C29C C30C 120.0
C28C C29C H29C 120.0
C30C C29C H29C 120.0
C29C C30C C25C 120.0
C29C C30C C17C 124.7(6)
C25C C30C C17C 114.8(6)
C17C C31C H31G 109.5
C17C C31C H31H 109.5
H31G C31C H31H 109.5
C17C C31C H31I 109.5
H31G C31C H31I 109.5
H31H C31C H31I 109.5

loop_
_geom_bond_atom_site_label_1
_geom_bond_atom_site_label_2
_geom_bond_distance
C1A O1A 1.1437
C1A N1A 1.4632
C1A C2A 1.5466
C2A C3A 1.3676
C2A S1A 1.7005
C3A C4A 1.4821
C3A S2A 1.6918
C4A O2A 1.2778
C4A N1A 1.3997
C5A O3A 1.1288
C5A N2A 1.4256
C5A C6A 1.5249
C6A C7A 1.3024
C6A S1A 1.7507
C7A C8A 1.4244
C7A S2A 1.8560
C8A O4A 1.2515
C8A N2A 1.3766
C9A N1A 1.4314
C9A C10A 1.5387
C9A C12A 1.5458
C9A H9A 1.0000
C10A C11A 1.5431
C10A H10A 0.9900
C10A H10B 0.9900
C11A C12A 1.5787
C11A H11A 0.9900
C11A H11B 0.9900
C12A H12A 0.9900
C12A H12B 0.9900
C13A N2A 1.4480
C13A C14A 1.5439
C13A C16A 1.5636
C13A H13A 1.0000
C14A C15A 1.5596
C14A H14A 0.9900
C14A H14B 0.9900
C15A C16A 1.5358
C15A H15A 0.9900
C15A H15B 0.9900
C16A H16A 0.9900
C16A H16B 0.9900
C17A C18A 1.3888
C17A C30A 1.4355
C17A C31A 1.5331
C18A C19A 1.3818
C18A C23A 1.4463
C19A C20A 1.3341
C19A H19A 0.9500
C20A C21A 1.4395
C20A H20A 0.9500
C21A C22A 1.3791
C21A H21A 0.9500
C22A C23A 1.4119
C22A H22A 0.9500
C23A C24A 1.4065
C24A C25A 1.3797
C24A H24A 0.9500
C25A C30A 1.4413
C25A C26A 1.5243
C26A C27A 1.3629
C26A H26A 0.9500
C27A C28A 1.3836
C27A H27A 0.9500
C28A C29A 1.3595
C28A H28A 0.9500
C29A C30A 1.4346
C29A H29A 0.9500
C31A H31A 0.9800
C31A H31B 0.9800
C31A H31C 0.9800
C1B O1B 1.266(11)
C1B N1B 1.280(12)
C1B C2B 1.567(12)
C2B C3B 1.299(11)
C2B S1B 1.732(11)
C3B C4B 1.587(12)
C3B S2B 1.679(10)
C4B O2B 1.201(11)
C4B N1B 1.365(10)
C5B O3B 1.245(11)
C5B N2B 1.392(12)
C5B C6B 1.399(13)
C6B C7B 1.553(12)
C6B C17B 1.707(19)
C6B S1B 1.920(13)
C7B C8B 1.489(14)
C7B C24B 1.651(19)
C7B S2B 1.728(11)
C8B O4B 1.136(11)
C8B N2B 1.465(12)
C9B N1B 1.498(11)
C9B C10B 1.540(5)
C9B C12B 1.547(5)
C9B H9B 1.0000
C10B C11B 1.545(5)
C10B H10C 0.9900
C10B H10D 0.9900
C11B C12B 1.576(5)
C11B H11C 0.9900
C11B H11D 0.9900
C12B H12C 0.9900
C12B H12D 0.9900
C13B N2B 1.466(11)
C13B C14B 1.542(5)
C13B C16B 1.561(5)
C13B H13B 1.0000
C14B C15B 1.558(5)
C14B H14C 0.9900
C14B H14D 0.9900
C15B C16B 1.538(5)
C15B H15C 0.9900
C15B H15D 0.9900
C16B H16C 0.9900
C16B H16D 0.9900
C17B C18B 1.448(13)
C17B C31B 1.463(12)
C17B C30B 1.533(12)
C18B C19B 1.367(11)
C18B C23B 1.412(10)
C19B C20B 1.344(12)
C19B H19B 0.9500
C20B C21B 1.413(11)
C20B H20B 0.9500
C21B C22B 1.353(11)
C21B H21B 0.9500
C22B C23B 1.388(10)
C22B H22B 0.9500
C23B C24B 1.449(12)
C24B C25B 1.648(12)
C24B H24B 1.0000
C25B C26B 1.3900
C25B C30B 1.3900
C26B C27B 1.3900
C26B H26B 0.9500
C27B C28B 1.3900
C27B H27B 0.9500
C28B C29B 1.3900
C28B H28B 0.9500
C29B C30B 1.3900
C29B H29B 0.9500
C31B H31D 0.9800
C31B H31E 0.9800
C31B H31F 0.9800
C1C O1C 1.268(12)
C1C N1C 1.280(12)
C1C C2C 1.566(13)
C2C C3C 1.304(12)
C2C C17C 1.63(2)
C2C S1C 1.87(2)
C3C C4C 1.586(13)
C3C C24C 1.65(3)
C3C S2C 1.870(19)
C4C O2C 1.202(12)
C4C N1C 1.363(11)
C5C O3C 1.244(12)
C5C N2C 1.392(12)
C5C C6C 1.396(13)
C6C C7C 1.548(12)
C6C S1C 1.696(17)
C7C C8C 1.489(14)
C7C S2C 1.565(16)
C8C O4C 1.136(11)
C8C N2C 1.462(13)
C9C N1C 1.499(11)
C9C C10C 1.540(5)
C9C C12C 1.548(5)
C9C H9C 1.0000
C10C C11C 1.544(5)
C10C H10E 0.9900
C10C H10F 0.9900
C11C C12C 1.576(5)
C11C H11E 0.9900
C11C H11F 0.9900
C12C H12E 0.9900
C12C H12F 0.9900
C13C N2C 1.466(12)
C13C C14C 1.541(5)
C13C C16C 1.561(5)
C13C H13C 1.0000
C14C C15C 1.558(5)
C14C H14E 0.9900
C14C H14F 0.9900
C15C C16C 1.536(5)
C15C H15E 0.9900
C15C H15F 0.9900
C16C H16E 0.9900
C16C H16F 0.9900
C17C C18C 1.442(13)
C17C C31C 1.468(13)
C17C C30C 1.531(12)
C18C C19C 1.366(12)
C18C C23C 1.408(10)
C19C C20C 1.344(12)
C19C H19C 0.9500
C20C C21C 1.413(11)
C20C H20C 0.9500
C21C C22C 1.354(12)
C21C H21C 0.9500
C22C C23C 1.389(10)
C22C H22C 0.9500
C23C C24C 1.444(12)
C24C C25C 1.646(12)
C24C H24C 1.0000
C25C C26C 1.3900
C25C C30C 1.3900
C26C C27C 1.3900
C26C H26C 0.9500
C27C C28C 1.3900
C27C H27C 0.9500
C28C C29C 1.3900
C28C H28C 0.9500
C29C C30C 1.3900
C29C H29C 0.9500
C31C H31G 0.9800
C31C H31H 0.9800
C31C H31I 0.9800

loop_
_geom_torsion_atom_site_label_1
_geom_torsion_atom_site_label_2
_geom_torsion_atom_site_label_3
_geom_torsion_atom_site_label_4
_geom_torsion
O1A C1A C2A C3A 179.1
N1A C1A C2A C3A -0.7
O1A C1A C2A S1A -4.9
N1A C1A C2A S1A 175.3
C1A C2A C3A C4A -0.8
S1A C2A C3A C4A -176.4
C1A C2A C3A S2A 179.1
S1A C2A C3A S2A 3.6
C2A C3A C4A O2A -178.7
S2A C3A C4A O2A 1.4
C2A C3A C4A N1A 2.3
S2A C3A C4A N1A -177.7
O3A C5A C6A C7A -179.7
N2A C5A C6A C7A 1.7
O3A C5A C6A S1A -1.8
N2A C5A C6A S1A 179.6
C5A C6A C7A C8A -2.4
S1A C6A C7A C8A 179.9
C5A C6A C7A S2A 178.7
S1A C6A C7A S2A 1.0
C6A C7A C8A O4A -177.9
S2A C7A C8A O4A 1.2
C6A C7A C8A N2A 2.1
S2A C7A C8A N2A -178.8
N1A C9A C10A C11A 146.1
C12A C9A C10A C11A 21.5
C9A C10A C11A C12A -21.1
N1A C9A C12A C11A -144.8
C10A C9A C12A C11A -21.1
C10A C11A C12A C9A 21.0
N2A C13A C14A C15A 149.9
C16A C13A C14A C15A 22.9
C13A C14A C15A C16A -23.3
C14A C15A C16A C13A 23.0
N2A C13A C16A C15A -152.4
C14A C13A C16A C15A -23.2
O2A C4A N1A C9A -10.0
C3A C4A N1A C9A 169.3
O2A C4A N1A C1A 178.1
C3A C4A N1A C1A -2.6
C10A C9A N1A C4A 129.4
C12A C9A N1A C4A -120.9
C10A C9A N1A C1A -60.1
C12A C9A N1A C1A 49.6
O1A C1A N1A C4A -177.7
C2A C1A N1A C4A 2.1
O1A C1A N1A C9A 10.1
C2A C1A N1A C9A -170.1
O4A C8A N2A C5A 179.0
C7A C8A N2A C5A -1.1
O4A C8A N2A C13A -17.0
C7A C8A N2A C13A 162.9
O3A C5A N2A C8A -178.8
C6A C5A N2A C8A -0.3
O3A C5A N2A C13A 14.7
C6A C5A N2A C13A -166.8
C14A C13A N2A C8A -37.0
C16A C13A N2A C8A 72.8
C14A C13A N2A C5A 126.5
C16A C13A N2A C5A -123.7
C3A C2A S1A C6A -3.1
C1A C2A S1A C6A -178.0
C7A C6A S1A C2A 0.9
C5A C6A S1A C2A -176.7
C2A C3A S2A C7A -1.1
C4A C3A S2A C7A 178.9
C6A C7A S2A C3A -1.2
C8A C7A S2A C3A -180.0
C30A C17A C18A C19A 176.0
C31A C17A C18A C19A -2.5
C30A C17A C18A C23A -1.2
C31A C17A C18A C23A -179.7
C17A C18A C19A C20A -179.9
C23A C18A C19A C20A -3.0
C18A C19A C20A C21A 0.6
C19A C20A C21A C22A 1.6
C20A C21A C22A C23A -1.4
C21A C22A C23A C24A -178.6
C21A C22A C23A C18A -0.8
C19A C18A C23A C24A -179.3
C17A C18A C23A C24A -2.1
C19A C18A C23A C22A 3.0
C17A C18A C23A C22A -179.8
C22A C23A C24A C25A -179.1
C18A C23A C24A C25A 3.4
C23A C24A C25A C30A -1.3
C23A C24A C25A C26A 178.7
C24A C25A C26A C27A 177.7
C30A C25A C26A C27A -2.3
C25A C26A C27A C28A 1.0
C26A C27A C28A C29A 0.9
C27A C28A C29A C30A -1.5
C28A C29A C30A C17A -176.4
C28A C29A C30A C25A 0.1
C18A C17A C30A C29A 179.6
C31A C17A C30A C29A -1.9
C18A C17A C30A C25A 3.0
C31A C17A C30A C25A -178.5
C24A C25A C30A C29A -178.4
C26A C25A C30A C29A 1.6
C24A C25A C30A C17A -1.6
C26A C25A C30A C17A 178.4
O1B C1B C2B C3B -172(2)
N1B C1B C2B C3B -7(3)
O1B C1B C2B S1B 4(4)
N1B C1B C2B S1B 168.8(16)
C1B C2B C3B C4B -1.2(18)
S1B C2B C3B C4B -177.0(14)
C1B C2B C3B S2B 177.5(17)
S1B C2B C3B S2B 2(2)
C2B C3B C4B O2B 180(2)
S2B C3B C4B O2B 1(3)
C2B C3B C4B N1B 9(2)
S2B C3B C4B N1B -170.0(15)
O3B C5B C6B C7B -180.0(19)
N2B C5B C6B C7B 13.4(19)
O3B C5B C6B C17B 64(2)
N2B C5B C6B C17B -102.6(15)
O3B C5B C6B S1B -47(2)
N2B C5B C6B S1B 146.3(13)
C5B C6B C7B C8B -3.6(18)
C17B C6B C7B C8B 111.1(13)
S1B C6B C7B C8B -127.7(14)
C5B C6B C7B C24B -117.5(13)
C17B C6B C7B C24B -2.8(8)
S1B C6B C7B C24B 118.3(12)
C5B C6B C7B S2B 118.7(14)
C17B C6B C7B S2B -126.6(11)
S1B C6B C7B S2B -5.5(16)
C6B C7B C8B O4B -175(3)
C24B C7B C8B O4B -60(3)
S2B C7B C8B O4B 54(3)
C6B C7B C8B N2B -7.0(19)
C24B C7B C8B N2B 107.3(15)
S2B C7B C8B N2B -137.9(14)
N1B C9B C10B C11B 150.0(10)
C12B C9B C10B C11B 23.4(9)
C9B C10B C11B C12B -22.9(9)
N1B C9B C12B C11B -155.1(10)
C10B C9B C12B C11B -23.0(9)
C10B C11B C12B C9B 22.9(9)
N2B C13B C14B C15B 136.4(10)
C16B C13B C14B C15B 21.1(9)
C13B C14B C15B C16B -21.4(9)
C14B C15B C16B C13B 21.1(9)
N2B C13B C16B C15B -140.4(9)
C14B C13B C16B C15B -21.4(9)
O1B C1B N1B C4B 177(3)
C2B C1B N1B C4B 14(3)
O1B C1B N1B C9B -18(5)
C2B C1B N1B C9B 178.6(13)
O2B C4B N1B C1B 175(3)
C3B C4B N1B C1B -15(3)
O2B C4B N1B C9B 10(4)
C3B C4B N1B C9B 179.4(13)
C10B C9B N1B C1B -53(3)
C12B C9B N1B C1B 61(2)
C10B C9B N1B C4B 110.8(19)
C12B C9B N1B C4B -134.5(19)
O3B C5B N2B C8B 175(2)
C6B C5B N2B C8B -19(2)
O3B C5B N2B C13B 3(3)
C6B C5B N2B C13B 169.2(15)
O4B C8B N2B C5B -175(3)
C7B C8B N2B C5B 16(2)
O4B C8B N2B C13B -3(3)
C7B C8B N2B C13B -171.7(14)
C14B C13B N2B C5B 121.1(18)
C16B C13B N2B C5B -139.8(18)
C14B C13B N2B C8B -50(2)
C16B C13B N2B C8B 49(2)
C3B C2B S1B C6B 26.5(14)
C1B C2B S1B C6B -148.8(16)
C5B C6B S1B C2B -147.9(11)
C7B C6B S1B C2B -22.8(13)
C17B C6B S1B C2B 100.0(8)
C2B C3B S2B C7B -32.9(16)
C4B C3B S2B C7B 145.6(15)
C8B C7B S2B C3B 150.6(11)
C6B C7B S2B C3B 30.4(13)
C24B C7B S2B C3B -94.0(8)
C5B C6B C17B C18B 65.2(11)
C7B C6B C17B C18B -51.1(10)
S1B C6B C17B C18B 177.6(8)
C5B C6B C17B C31B -65.7(11)
C7B C6B C17B C31B 178.0(8)
S1B C6B C17B C31B 46.7(10)
C5B C6B C17B C30B 179.1(8)
C7B C6B C17B C30B 62.8(8)
S1B C6B C17B C30B -68.5(8)
C31B C17B C18B C19B 24.3(17)
C30B C17B C18B C19B 139.6(12)
C6B C17B C18B C19B -107.1(13)
C31B C17B C18B C23B -173.4(10)
C30B C17B C18B C23B -58.1(12)
C6B C17B C18B C23B 55.2(13)
C23B C18B C19B C20B 0.8(18)
C17B C18B C19B C20B 163.2(14)
C18B C19B C20B C21B 6(2)
C19B C20B C21B C22B -8(2)
C20B C21B C22B C23B 2(2)
C21B C22B C23B C18B 5.3(19)
C21B C22B C23B C24B -167.2(14)
C19B C18B C23B C22B -6.9(16)
C17B C18B C23B C22B -171.2(13)
C19B C18B C23B C24B 166.3(12)
C17B C18B C23B C24B 2.1(15)
C22B C23B C24B C25B -133.6(12)
C18B C23B C24B C25B 53.1(11)
C22B C23B C24B C7B 111.4(13)
C18B C23B C24B C7B -61.9(12)
C8B C7B C24B C23B -52.5(11)
C6B C7B C24B C23B 59.0(10)
S2B C7B C24B C23B -168.4(7)
C8B C7B C24B C25B -167.9(8)
C6B C7B C24B C25B -56.4(9)
S2B C7B C24B C25B 76.2(8)
C23B C24B C25B C26B 138.1(9)
C7B C24B C25B C26B -104.6(9)
C23B C24B C25B C30B -54.5(10)
C7B C24B C25B C30B 62.9(9)
C30B C25B C26B C27B 0.0
C24B C25B C26B C27B 166.4(10)
C25B C26B C27B C28B 0.0
C26B C27B C28B C29B 0.0
C27B C28B C29B C30B 0.0
C28B C29B C30B C25B 0.0
C28B C29B C30B C17B -166.8(10)
C26B C25B C30B C29B 0.0
C24B C25B C30B C29B -168.6(9)
C26B C25B C30B C17B 168.2(9)
C24B C25B C30B C17B -0.4(10)
C18B C17B C30B C29B -138.1(9)
C31B C17B C30B C29B -16.5(12)
C6B C17B C30B C29B 105.8(9)
C18B C17B C30B C25B 54.3(10)
C31B C17B C30B C25B 175.9(8)
C6B C17B C30B C25B -61.8(9)
O1C C1C C2C C3C 171(4)
N1C C1C C2C C3C 10(4)
O1C C1C C2C C17C 41(5)
N1C C1C C2C C17C -120(3)
O1C C1C C2C S1C -65(4)
N1C C1C C2C S1C 134(3)
C1C C2C C3C C4C -4(3)
C17C C2C C3C C4C 118(2)
S1C C2C C3C C4C -117(2)
C1C C2C C3C C24C -112(2)
C17C C2C C3C C24C 9.4(13)
S1C C2C C3C C24C 134.3(13)
C1C C2C C3C S2C 119(2)
C17C C2C C3C S2C -119.7(18)
S1C C2C C3C S2C 5(2)
C2C C3C C4C O2C 170(4)
C24C C3C C4C O2C -77(4)
S2C C3C C4C O2C 35(4)
C2C C3C C4C N1C -3(3)
C24C C3C C4C N1C 110(3)
S2C C3C C4C N1C -138(3)
O3C C5C C6C C7C 178(2)
N2C C5C C6C C7C -4.7(14)
O3C C5C C6C S1C -2(3)
N2C C5C C6C S1C 175.4(17)
C5C C6C C7C C8C -1.7(15)
S1C C6C C7C C8C 178.1(18)
C5C C6C C7C S2C 177.6(15)
S1C C6C C7C S2C -2.5(17)
C6C C7C C8C O4C -180(4)
S2C C7C C8C O4C 1(5)
C6C C7C C8C N2C 7(2)
S2C C7C C8C N2C -172.2(18)
N1C C9C C10C C11C 148.5(13)
C12C C9C C10C C11C 23.4(12)
C9C C10C C11C C12C -22.9(11)
N1C C9C C12C C11C -153.8(13)
C10C C9C C12C C11C -22.9(11)
C10C C11C C12C C9C 22.9(11)
N2C C13C C14C C15C 135.9(12)
C16C C13C C14C C15C 20.9(11)
C13C C14C C15C C16C -21.2(11)
C14C C15C C16C C13C 20.9(11)
N2C C13C C16C C15C -140.9(12)
C14C C13C C16C C15C -21.2(11)
O1C C1C N1C C4C -172(5)
C2C C1C N1C C4C -12(4)
O1C C1C N1C C9C 19(7)
C2C C1C N1C C9C 179(2)
O2C C4C N1C C1C -162(5)
C3C C4C N1C C1C 10(4)
O2C C4C N1C C9C 8(6)
C3C C4C N1C C9C 180(2)
C10C C9C N1C C1C -84(3)
C12C C9C N1C C1C 29(3)
C10C C9C N1C C4C 108(3)
C12C C9C N1C C4C -139(3)
O3C C5C N2C C8C -173(3)
C6C C5C N2C C8C 10(3)
O3C C5C N2C C13C 2(3)
C6C C5C N2C C13C -175.7(15)
O4C C8C N2C C5C 175(3)
C7C C8C N2C C5C -11(3)
O4C C8C N2C C13C 1(5)
C7C C8C N2C C13C 174.7(17)
C14C C13C N2C C5C 142(2)
C16C C13C N2C C5C -119(2)
C14C C13C N2C C8C -44(3)
C16C C13C N2C C8C 55(2)
C5C C6C S1C C2C -137.3(13)
C7C C6C S1C C2C 42.8(13)
C3C C2C S1C C6C -43.1(15)
C1C C2C S1C C6C -163.1(14)
C17C C2C S1C C6C 89.3(11)
C8C C7C S2C C3C 143(2)
C6C C7C S2C C3C -35.7(16)
C2C C3C S2C C7C 35.0(18)
C4C C3C S2C C7C 155.3(17)
C24C C3C S2C C7C -95.1(12)
C3C C2C C17C C18C 44.4(14)
C1C C2C C17C C18C 169.5(14)
S1C C2C C17C C18C -87.0(11)
C3C C2C C17C C31C 179.2(11)
C1C C2C C17C C31C -55.7(18)
S1C C2C C17C C31C 47.8(14)
C3C C2C C17C C30C -65.7(13)
C1C C2C C17C C30C 59.4(16)
S1C C2C C17C C30C 162.9(8)
C31C C17C C18C C19C -12(2)
C30C C17C C18C C19C -125.2(18)
C2C C17C C18C C19C 129.5(18)
C31C C17C C18C C23C 169.7(11)
C30C C17C C18C C23C 56.1(14)
C2C C17C C18C C23C -49.2(15)
C23C C18C C19C C20C 6(3)
C17C C18C C19C C20C -173.1(18)
C18C C19C C20C C21C -5(3)
C19C C20C C21C C22C 4(3)
C20C C21C C22C C23C -4(3)
C21C C22C C23C C18C 5(3)
C21C C22C C23C C24C -179.0(18)
C19C C18C C23C C22C -6(2)
C17C C18C C23C C22C 173.0(16)
C19C C18C C23C C24C 178.1(16)
C17C C18C C23C C24C -3.1(17)
C22C C23C C24C C25C 135.1(16)
C18C C23C C24C C25C -48.8(14)
C22C C23C C24C C3C -116.5(16)
C18C C23C C24C C3C 59.6(13)
C2C C3C C24C C23C -62.4(11)
C4C C3C C24C C23C -170.5(11)
S2C C3C C24C C23C 77.1(11)
C2C C3C C24C C25C 51.0(11)
C4C C3C C24C C25C -57.2(12)
S2C C3C C24C C25C -169.6(8)
C23C C24C C25C C26C -135.4(12)
C3C C24C C25C C26C 115.9(14)
C23C C24C C25C C30C 48.5(13)
C3C C24C C25C C30C -60.2(12)
C30C C25C C26C C27C 0.0
C24C C25C C26C C27C -175.9(15)
C25C C26C C27C C28C 0.0
C26C C27C C28C C29C 0.0
C27C C28C C29C C30C 0.0
C28C C29C C30C C25C 0.0
C28C C29C C30C C17C 171.8(14)
C26C C25C C30C C29C 0.0
C24C C25C C30C C29C 176.5(13)
C26C C25C C30C C17C -172.6(13)
C24C C25C C30C C17C 4.0(14)
C18C C17C C30C C29C 134.0(11)
C31C C17C C30C C29C 13.1(14)
C2C C17C C30C C29C -118.2(13)
C18C C17C C30C C25C -53.9(12)
C31C C17C C30C C25C -174.7(9)
C2C C17C C30C C25C 54.0(12)
